data_2238879
loop_
_publ_author_name
'W\"urfel, Hendryk'
'G\"orls, Helmar'
'Weiss, Dieter'
'Beckert, Rainer'

_publ_section_title
;
 2-(6-Bromobenzo[<i>d</i>]thiazol-2-yl)-5,5-dimethylthiazol-4(5<i>H</i>)-one
;
_journal_issue 12
_journal_name_full 'Acta Crystallographica Section E'
_journal_page_first o1821
_journal_paper_doi 10.1107/S1600536813031334
_journal_volume 69
_journal_year 2013
_chemical_formula_iupac 'C12 H9 Br N2 O S2'
_chemical_formula_moiety 'C12 H9 Br N2 O S2'
_chemical_formula_sum 'C12 H9 Br N2 O S2'
_chemical_formula_weight 341.24
_chemical_name_systematic
;
2-(6-Bromobenzo[<i>d</i>]thiazol-2-yl)-5,5-dimethylthiazol-4(5<i>H</i>)-one
;
_space_group_IT_number 14
_symmetry_cell_setting monoclinic
_symmetry_space_group_name_Hall '-P 2ybc'
_symmetry_space_group_name_H-M 'P 1 21/c 1'
_atom_sites_solution_hydrogens geom
_atom_sites_solution_primary direct
_atom_sites_solution_secondary difmap
_audit_creation_method SHELXL-97
_cell_angle_alpha 90.00
_cell_angle_beta 99.7350(10)
_cell_angle_gamma 90.00
_cell_formula_units_Z 4
_cell_length_a 12.8246(3)
_cell_length_b 11.9115(3)
_cell_length_c 8.5375(2)
_cell_measurement_reflns_used 7856
_cell_measurement_temperature 133(2)
_cell_measurement_theta_max 27.48
_cell_measurement_theta_min 2.35
_cell_volume 1285.41(5)
_computing_cell_refinement 'DENZO  (Otwinowski & Minor 1997)'
_computing_data_collection 'COLLECT (Nonius, 1998)'
_computing_data_reduction 'DENZO  (Otwinowski & Minor 1997)'
_computing_molecular_graphics 'XP in SHELXTL/PC (Sheldrick, 2008)'
_computing_publication_material 'SHELXL97 (Sheldrick, 2008)'
_computing_structure_refinement 'SHELXL97 (Sheldrick, 2008)'
_computing_structure_solution 'SHELXS97 (Sheldrick, 2008)'
_diffrn_ambient_temperature 133(2)
_diffrn_measured_fraction_theta_full 0.996
_diffrn_measured_fraction_theta_max 0.996
_diffrn_measurement_device_type 'Nonius KappaCCD'
_diffrn_measurement_method 'phi- + omega-scan'
_diffrn_radiation_monochromator graphite
_diffrn_radiation_source 'fine-focus sealed tube'
_diffrn_radiation_type MoK\a
_diffrn_radiation_wavelength 0.71073
_diffrn_reflns_av_R_equivalents 0.0333
_diffrn_reflns_av_sigmaI/netI 0.0290
_diffrn_reflns_limit_h_max 16
_diffrn_reflns_limit_h_min -16
_diffrn_reflns_limit_k_max 15
_diffrn_reflns_limit_k_min -15
_diffrn_reflns_limit_l_max 11
_diffrn_reflns_limit_l_min -11
_diffrn_reflns_number 7856
_diffrn_reflns_theta_full 27.48
_diffrn_reflns_theta_max 27.48
_diffrn_reflns_theta_min 2.35
_exptl_absorpt_coefficient_mu 3.510
_exptl_absorpt_correction_type none
_exptl_crystal_colour colourless
_exptl_crystal_density_diffrn 1.763
_exptl_crystal_density_method 'not measured'
_exptl_crystal_description prism
_exptl_crystal_F_000 680
_exptl_crystal_size_max 0.06
_exptl_crystal_size_mid 0.05
_exptl_crystal_size_min 0.04
_refine_diff_density_max 0.442
_refine_diff_density_min -0.399
_refine_ls_extinction_method none
_refine_ls_goodness_of_fit_ref 1.018
_refine_ls_hydrogen_treatment constr
_refine_ls_matrix_type full
_refine_ls_number_parameters 165
_refine_ls_number_reflns 2927
_refine_ls_number_restraints 0
_refine_ls_restrained_S_all 1.018
_refine_ls_R_factor_all 0.0295
_refine_ls_R_factor_gt 0.0251
_refine_ls_shift/su_max 0.001
_refine_ls_shift/su_mean 0.000
_refine_ls_structure_factor_coef Fsqd
_refine_ls_weighting_details 'calc w=1/[\s^2^(Fo^2^)+(0.0282P)^2^+1.1743P] where P=(Fo^2^+2Fc^2^)/3'
_refine_ls_weighting_scheme calc
_refine_ls_wR_factor_gt 0.0615
_refine_ls_wR_factor_ref 0.0645
_reflns_number_gt 2676
_reflns_number_total 2927
_reflns_threshold_expression >2sigma(I)
_cod_data_source_file im2444.cif
_cod_data_source_block I
_cod_original_sg_symbol_H-M 'P 21/c'
_cod_database_code 2238879

loop_
_symmetry_equiv_pos_as_xyz
'x, y, z'
'-x, y+1/2, -z+1/2'
'-x, -y, -z'
'x, -y-1/2, z-1/2'

loop_
_atom_site_type_symbol
_atom_site_label
_atom_site_fract_x
_atom_site_fract_y
_atom_site_fract_z
_atom_site_U_iso_or_equiv
_atom_site_adp_type
_atom_site_calc_flag
_atom_site_refinement_flags
_atom_site_occupancy
_atom_site_symmetry_multiplicity
Br Br1 0.858415(15) 0.276647(17) -0.06700(2) 0.02385(8) Uani d . 1 1
S S1 0.46626(4) 0.21606(4) 0.14052(6) 0.01968(11) Uani d . 1 1
S S2 0.26944(4) 0.47143(4) 0.31410(6) 0.02169(12) Uani d . 1 1
O O1 0.11449(13) 0.20363(13) 0.3753(2) 0.0295(4) Uani d . 1 1
N N1 0.48242(12) 0.42814(14) 0.21789(19) 0.0197(3) Uani d . 1 1
N N2 0.26810(13) 0.25109(15) 0.2854(2) 0.0206(3) Uani d . 1 1
C C1 0.42214(15) 0.34012(16) 0.2154(2) 0.0190(4) Uani d . 1 1
C C2 0.57634(15) 0.28879(16) 0.1035(2) 0.0180(4) Uani d . 1 1
C C3 0.66043(15) 0.24949(16) 0.0334(2) 0.0188(4) Uani d . 1 1
H H3A 0.6623 0.1748 -0.0049 0.023 Uiso calc R 1 1
C C4 0.74046(15) 0.32508(17) 0.0230(2) 0.0188(4) Uani d . 1 1
C C5 0.73963(15) 0.43642(17) 0.0770(2) 0.0202(4) Uani d . 1 1
H H5A 0.7973 0.4850 0.0691 0.024 Uiso calc R 1 1
C C6 0.65474(15) 0.47491(17) 0.1416(2) 0.0208(4) Uani d . 1 1
H H6A 0.6525 0.5505 0.1765 0.025 Uiso calc R 1 1
C C7 0.57210(15) 0.40109(16) 0.1549(2) 0.0188(4) Uani d . 1 1
C C8 0.32045(15) 0.34245(16) 0.2709(2) 0.0189(4) Uani d . 1 1
C C9 0.17367(16) 0.27547(16) 0.3418(2) 0.0211(4) Uani d . 1 1
C C10 0.14997(15) 0.40174(16) 0.3551(2) 0.0195(4) Uani d . 1 1
C C11 0.05518(16) 0.43242(19) 0.2281(2) 0.0250(4) Uani d . 1 1
H H11B -0.0072 0.3904 0.2471 0.037 Uiso calc R 1 1
H H11C 0.0708 0.4134 0.1228 0.037 Uiso calc R 1 1
H H11D 0.0412 0.5131 0.2330 0.037 Uiso calc R 1 1
C C12 0.13018(16) 0.42953(18) 0.5223(2) 0.0231(4) Uani d . 1 1
H H12B 0.0677 0.3886 0.5433 0.035 Uiso calc R 1 1
H H12C 0.1183 0.5104 0.5307 0.035 Uiso calc R 1 1
H H12D 0.1919 0.4073 0.6002 0.035 Uiso calc R 1 1

loop_
_atom_site_aniso_label
_atom_site_aniso_U_11
_atom_site_aniso_U_22
_atom_site_aniso_U_33
_atom_site_aniso_U_12
_atom_site_aniso_U_13
_atom_site_aniso_U_23
Br1 0.02181(11) 0.02233(12) 0.02884(12) 0.00282(7) 0.00841(8) -0.00194(8)
S1 0.0206(2) 0.0135(2) 0.0256(2) -0.00276(17) 0.00599(19) -0.00213(18)
S2 0.0223(2) 0.0131(2) 0.0311(3) -0.00125(17) 0.00843(19) -0.00089(19)
O1 0.0320(8) 0.0187(7) 0.0420(9) -0.0057(6) 0.0182(7) -0.0017(7)
N1 0.0204(8) 0.0157(8) 0.0237(8) -0.0015(6) 0.0059(6) -0.0001(6)
N2 0.0204(8) 0.0160(8) 0.0263(8) -0.0018(6) 0.0062(7) -0.0031(7)
C1 0.0208(9) 0.0163(9) 0.0196(9) 0.0010(7) 0.0024(7) -0.0003(7)
C2 0.0200(9) 0.0158(9) 0.0177(9) -0.0029(7) 0.0019(7) 0.0015(7)
C3 0.0218(9) 0.0138(9) 0.0204(9) 0.0018(7) 0.0023(7) -0.0015(8)
C4 0.0183(8) 0.0198(9) 0.0187(9) 0.0023(7) 0.0043(7) 0.0016(8)
C5 0.0212(9) 0.0175(9) 0.0220(9) -0.0030(7) 0.0035(7) 0.0009(7)
C6 0.0224(9) 0.0152(9) 0.0258(10) -0.0004(7) 0.0064(8) -0.0014(8)
C7 0.0203(9) 0.0157(9) 0.0202(9) 0.0006(7) 0.0026(7) 0.0007(7)
C8 0.0216(9) 0.0139(9) 0.0209(9) 0.0001(7) 0.0024(7) -0.0003(7)
C9 0.0231(9) 0.0180(10) 0.0229(10) -0.0001(7) 0.0058(8) -0.0019(8)
C10 0.0204(9) 0.0158(9) 0.0235(9) -0.0007(7) 0.0067(7) -0.0001(7)
C11 0.0232(9) 0.0288(11) 0.0226(10) 0.0006(8) 0.0031(8) 0.0017(8)
C12 0.0255(10) 0.0225(10) 0.0221(10) 0.0031(8) 0.0064(8) -0.0012(8)

loop_
_atom_type_symbol
_atom_type_description
_atom_type_scat_dispersion_real
_atom_type_scat_dispersion_imag
_atom_type_scat_source
C C 0.0033 0.0016 'International Tables Vol C Tables 4.2.6.8 and 6.1.1.4'
H H 0.0000 0.0000 'International Tables Vol C Tables 4.2.6.8 and 6.1.1.4'
N N 0.0061 0.0033 'International Tables Vol C Tables 4.2.6.8 and 6.1.1.4'
O O 0.0106 0.0060 'International Tables Vol C Tables 4.2.6.8 and 6.1.1.4'
S S 0.1246 0.1234 'International Tables Vol C Tables 4.2.6.8 and 6.1.1.4'
Br Br -0.2901 2.4595 'International Tables Vol C Tables 4.2.6.8 and 6.1.1.4'

loop_
_geom_angle_atom_site_label_1
_geom_angle_atom_site_label_2
_geom_angle_atom_site_label_3
_geom_angle
C2 S1 C1 88.17(9)
C2 S1 S2 104.45(7)
C1 S1 S2 16.82(6)
C8 S2 C10 89.82(9)
C8 S2 S1 18.27(7)
C10 S2 S1 107.45(6)
C1 N1 C7 109.63(17)
C8 N2 C9 110.44(17)
N1 C1 C8 122.68(18)
N1 C1 S1 117.44(15)
C8 C1 S1 119.88(15)
C3 C2 C7 121.53(17)
C3 C2 S1 128.47(15)
C7 C2 S1 109.99(15)
C4 C3 C2 116.41(18)
C4 C3 H3A 121.8
C2 C3 H3A 121.8
C3 C4 C5 123.22(18)
C3 C4 Br1 118.70(15)
C5 C4 Br1 118.07(15)
C6 C5 C4 119.70(18)
C6 C5 H5A 120.2
C4 C5 H5A 120.2
C5 C6 C7 118.98(18)
C5 C6 H6A 120.5
C7 C6 H6A 120.5
N1 C7 C6 125.15(18)
N1 C7 C2 114.75(17)
C6 C7 C2 120.10(18)
N2 C8 C1 121.36(18)
N2 C8 S2 120.25(15)
C1 C8 S2 118.38(15)
O1 C9 N2 123.07(18)
O1 C9 C10 122.21(19)
N2 C9 C10 114.71(17)
C12 C10 C11 111.89(16)
C12 C10 C9 110.22(17)
C11 C10 C9 108.90(17)
C12 C10 S2 110.94(14)
C11 C10 S2 110.32(14)
C9 C10 S2 104.29(13)
C10 C11 H11B 109.5
C10 C11 H11C 109.5
H11B C11 H11C 109.5
C10 C11 H11D 109.5
H11B C11 H11D 109.5
H11C C11 H11D 109.5
C10 C12 H12B 109.5
C10 C12 H12C 109.5
H12B C12 H12C 109.5
C10 C12 H12D 109.5
H12B C12 H12D 109.5
H12C C12 H12D 109.5

loop_
_geom_bond_atom_site_label_1
_geom_bond_atom_site_label_2
_geom_bond_distance
Br1 C4 1.8985(19)
S1 C2 1.730(2)
S1 C1 1.742(2)
S1 S2 4.3686(7)
S2 C8 1.734(2)
S2 C10 1.8276(19)
O1 C9 1.210(3)
N1 C1 1.301(3)
N1 C7 1.387(2)
N2 C8 1.296(3)
N2 C9 1.407(3)
C1 C8 1.461(3)
C2 C3 1.399(3)
C2 C7 1.412(3)
C3 C4 1.379(3)
C3 H3A 0.9500
C4 C5 1.405(3)
C5 C6 1.379(3)
C5 H5A 0.9500
C6 C7 1.396(3)
C6 H6A 0.9500
C9 C10 1.542(3)
C10 C12 1.528(3)
C10 C11 1.530(3)
C11 H11B 0.9800
C11 H11C 0.9800
C11 H11D 0.9800
C12 H12B 0.9800
C12 H12C 0.9800
C12 H12D 0.9800

loop_
_geom_torsion_atom_site_label_1
_geom_torsion_atom_site_label_2
_geom_torsion_atom_site_label_3
_geom_torsion_atom_site_label_4
_geom_torsion
C2 S1 S2 C8 -164.7(2)
C1 S1 S2 C8 -149.8(3)
C2 S1 S2 C10 179.56(9)
C1 S1 S2 C10 -165.6(2)
C7 N1 C1 C8 -178.67(17)
C7 N1 C1 S1 0.8(2)
C2 S1 C1 N1 -1.39(16)
S2 S1 C1 N1 -167.0(3)
C2 S1 C1 C8 178.06(16)
S2 S1 C1 C8 12.46(13)
C1 S1 C2 C3 -178.28(19)
S2 S1 C2 C3 -174.01(16)
C1 S1 C2 C7 1.52(15)
S2 S1 C2 C7 5.78(14)
C7 C2 C3 C4 2.4(3)
S1 C2 C3 C4 -177.87(15)
C2 C3 C4 C5 -0.7(3)
C2 C3 C4 Br1 178.80(14)
C3 C4 C5 C6 -1.2(3)
Br1 C4 C5 C6 179.35(15)
C4 C5 C6 C7 1.3(3)
C1 N1 C7 C6 -178.89(19)
C1 N1 C7 C2 0.5(2)
C5 C6 C7 N1 179.72(18)
C5 C6 C7 C2 0.3(3)
C3 C2 C7 N1 178.30(17)
S1 C2 C7 N1 -1.5(2)
C3 C2 C7 C6 -2.3(3)
S1 C2 C7 C6 177.93(15)
C9 N2 C8 C1 179.51(17)
C9 N2 C8 S2 -1.7(2)
N1 C1 C8 N2 -171.43(19)
S1 C1 C8 N2 9.2(3)
N1 C1 C8 S2 9.7(3)
S1 C1 C8 S2 -169.70(11)
C10 S2 C8 N2 -2.53(17)
S1 S2 C8 N2 -167.5(3)
C10 S2 C8 C1 176.35(16)
S1 S2 C8 C1 11.38(12)
C8 N2 C9 O1 -174.9(2)
C8 N2 C9 C10 6.1(2)
O1 C9 C10 C12 54.4(3)
N2 C9 C10 C12 -126.62(18)
O1 C9 C10 C11 -68.7(3)
N2 C9 C10 C11 110.29(19)
O1 C9 C10 S2 173.56(18)
N2 C9 C10 S2 -7.5(2)
C8 S2 C10 C12 123.84(15)
S1 S2 C10 C12 128.72(12)
C8 S2 C10 C11 -111.60(15)
S1 S2 C10 C11 -106.71(13)
C8 S2 C10 C9 5.19(14)
S1 S2 C10 C9 10.08(14)
